data_2218283
loop_
_publ_author_name
'Chen, Hai-Yan'
'Lin, Cui-Wu'
'Chen, Guang-Ying'
'Ou, Guang-Chuan'

_publ_section_title
;
 3\b-Hydroxyfriedelan-17\b-carboxylic acid
;
_journal_coeditor_code XU2405
_journal_issue 5
_journal_name_full 'Acta Crystallographica Section E'
_journal_page_first o890
_journal_paper_doi 10.1107/S1600536808010295
_journal_volume 64
_journal_year 2008
_chemical_formula_iupac 'C30 H50 O3'
_chemical_formula_moiety 'C30 H50 O3'
_chemical_formula_sum 'C30 H50 O3'
_chemical_formula_weight 458.70
_chemical_name_common 'Friedelan-3\b-ol-17\b-carboxylic Acid'
_chemical_name_systematic
;
3\b-Hydroxyfriedelan-17\b-carboxylic acid
;
_space_group_IT_number 18
_symmetry_cell_setting orthorhombic
_symmetry_space_group_name_Hall 'P 2 2ab'
_symmetry_space_group_name_H-M 'P 21 21 2'
_atom_sites_solution_hydrogens geom
_atom_sites_solution_primary direct
_atom_sites_solution_secondary difmap
_audit_creation_method SHELXL-97
_cell_angle_alpha 90.00
_cell_angle_beta 90.00
_cell_angle_gamma 90.00
_cell_formula_units_Z 4
_cell_length_a 13.238(3)
_cell_length_b 24.141(5)
_cell_length_c 8.7349(17)
_cell_measurement_reflns_used 999
_cell_measurement_temperature 153(2)
_cell_measurement_theta_max 26.807
_cell_measurement_theta_min 2.969
_cell_volume 2791.5(10)
_computing_cell_refinement 'SAINT (Bruker, 1998)'
_computing_data_collection 'SMART (Bruker, 1998)'
_computing_data_reduction 'SAINT (Bruker, 1998)'
_computing_molecular_graphics 'SHELXTL (Sheldrick, 2008)'
_computing_publication_material 'SHELXTL (Sheldrick, 2008)'
_computing_structure_refinement 'SHELXTL (Sheldrick, 2008)'
_computing_structure_solution 'SHELXTL (Sheldrick, 2008)'
_diffrn_ambient_temperature 153(2)
_diffrn_measured_fraction_theta_full 0.997
_diffrn_measured_fraction_theta_max 0.997
_diffrn_measurement_device_type 'Bruker SMART CCD area-detector'
_diffrn_measurement_method \w
_diffrn_radiation_monochromator graphite
_diffrn_radiation_source 'fine-focus sealed tube'
_diffrn_radiation_type MoK\a
_diffrn_radiation_wavelength 0.71073
_diffrn_reflns_av_R_equivalents 0.0285
_diffrn_reflns_av_sigmaI/netI 0.0223
_diffrn_reflns_limit_h_max 16
_diffrn_reflns_limit_h_min -16
_diffrn_reflns_limit_k_max 30
_diffrn_reflns_limit_k_min -23
_diffrn_reflns_limit_l_max 11
_diffrn_reflns_limit_l_min -9
_diffrn_reflns_number 18448
_diffrn_reflns_theta_full 27.05
_diffrn_reflns_theta_max 27.05
_diffrn_reflns_theta_min 2.28
_diffrn_standards_interval_count 0
_diffrn_standards_interval_time 0
_diffrn_standards_number 0
_exptl_absorpt_coefficient_mu 0.068
_exptl_absorpt_correction_type none
_exptl_crystal_colour colourless
_exptl_crystal_density_diffrn 1.092
_exptl_crystal_density_method 'not measured'
_exptl_crystal_description block
_exptl_crystal_F_000 1016
_exptl_crystal_size_max 0.51
_exptl_crystal_size_mid 0.48
_exptl_crystal_size_min 0.46
_refine_diff_density_max 0.195
_refine_diff_density_min -0.146
_refine_ls_extinction_coef 0.0119(15)
_refine_ls_extinction_expression Fc^*^=kFc[1+0.001xFc^2^\l^3^/sin(2\q)]^-1/4^
_refine_ls_extinction_method 'SHELXTL (Sheldrick, 2008)'
_refine_ls_goodness_of_fit_ref 1.038
_refine_ls_hydrogen_treatment constr
_refine_ls_matrix_type full
_refine_ls_number_parameters 308
_refine_ls_number_reflns 3457
_refine_ls_number_restraints 0
_refine_ls_restrained_S_all 1.038
_refine_ls_R_factor_all 0.0509
_refine_ls_R_factor_gt 0.0418
_refine_ls_shift/su_max 0.000
_refine_ls_shift/su_mean 0.000
_refine_ls_structure_factor_coef Fsqd
_refine_ls_weighting_details 'calc w=1/[\s^2^(Fo^2^)+(0.0609P)^2^+0.5096P] where P=(Fo^2^+2Fc^2^)/3'
_refine_ls_weighting_scheme calc
_refine_ls_wR_factor_gt 0.1047
_refine_ls_wR_factor_ref 0.1124
_reflns_number_gt 3010
_reflns_number_total 3466
_reflns_threshold_expression I>2\s(I)
_cod_data_source_file xu2405.cif
_cod_data_source_block I
_cod_depositor_comments
;
The following automatic conversions were performed:
'_symmetry_cell_setting' value 'Orthorhombic' changed to 'orthorhombic'
according to '/home/saulius/struct/CIF-dictionaries/cif_core.dic'
dictionary named 'cif_core.dic' version 2.4.1 from 2010-06-29.

Automatic conversion script
Id: cif_fix_enum 1527 2010-12-29 10:47:43Z saulius 

The following automatic conversions were performed:

'_symmetry_cell_setting' value 'Orthorhombic' changed to
'orthorhombic' according to
/home/saulius/struct/CIF-dictionaries/cif_core.dic dictionary named
'cif_core.dic' version 2.4.1 from 2010-06-29.

Automatic conversion script
Id: cif_fix_values 1715 2011-07-08 13:25:40Z adriana 
;
_cod_database_code 2218283
_cod_database_fobs_code 2218283

loop_
_symmetry_equiv_pos_as_xyz
'x, y, z'
'-x, -y, z'
'-x+1/2, y+1/2, -z'
'x+1/2, -y+1/2, -z'

loop_
_atom_site_type_symbol
_atom_site_label
_atom_site_fract_x
_atom_site_fract_y
_atom_site_fract_z
_atom_site_U_iso_or_equiv
_atom_site_adp_type
_atom_site_calc_flag
_atom_site_refinement_flags
_atom_site_occupancy
C C1 0.81598(18) 0.35284(10) -0.0686(3) 0.0481(6) Uani d . 1
H H1A 0.8073 0.3249 -0.1506 0.058 Uiso calc R 1
H H1B 0.8849 0.3483 -0.0266 0.058 Uiso calc R 1
C C2 0.8082(2) 0.41090(11) -0.1410(3) 0.0556(6) Uani d . 1
C C3 0.6970(2) 0.42285(12) -0.1844(3) 0.0613(7) Uani d . 1
H H3A 0.6717 0.4537 -0.1203 0.074 Uiso calc R 1
H H3B 0.6942 0.4350 -0.2926 0.074 Uiso calc R 1
C C4 0.6285(2) 0.37339(11) -0.1639(3) 0.0529(6) Uani d . 1
H H4A 0.6502 0.3438 -0.2351 0.063 Uiso calc R 1
H H4B 0.5588 0.3842 -0.1920 0.063 Uiso calc R 1
C C5 0.62811(16) 0.34982(9) 0.0025(2) 0.0373(4) Uani d . 1
C C6 0.56513(16) 0.29657(9) 0.0022(3) 0.0421(5) Uani d . 1
H H6A 0.5873 0.2735 -0.0853 0.051 Uiso calc R 1
H H6B 0.4937 0.3067 -0.0161 0.051 Uiso calc R 1
C C7 0.57009(16) 0.26112(9) 0.1476(3) 0.0427(5) Uani d . 1
H H7A 0.5629 0.2217 0.1180 0.051 Uiso calc R 1
H H7B 0.5117 0.2707 0.2132 0.051 Uiso calc R 1
C C8 0.66815(14) 0.26743(8) 0.2439(2) 0.0321(4) Uani d . 1
C C9 0.69014(13) 0.21204(8) 0.3279(2) 0.0319(4) Uani d . 1
H H9 0.6958 0.1841 0.2439 0.038 Uiso calc R 1
C C10 0.60437(15) 0.19038(9) 0.4292(3) 0.0425(5) Uani d . 1
H H10A 0.6020 0.2120 0.5254 0.051 Uiso calc R 1
H H10B 0.5391 0.1952 0.3756 0.051 Uiso calc R 1
C C11 0.62009(16) 0.12897(9) 0.4665(3) 0.0440(5) Uani d . 1
H H11A 0.6162 0.1073 0.3704 0.053 Uiso calc R 1
H H11B 0.5645 0.1164 0.5338 0.053 Uiso calc R 1
C C12 0.72162(15) 0.11659(9) 0.5455(2) 0.0367(5) Uani d . 1
C C13 0.74102(18) 0.05269(9) 0.5379(3) 0.0447(5) Uani d . 1
H H13 0.7356 0.0428 0.4270 0.054 Uiso calc R 1
C C14 0.84770(19) 0.03498(10) 0.5858(3) 0.0508(6) Uani d . 1
H H14 0.8565 -0.0048 0.5568 0.061 Uiso calc R 1
C C15 0.92836(19) 0.06796(11) 0.5046(4) 0.0587(7) Uani d . 1
H H15A 0.9301 0.0569 0.3954 0.070 Uiso calc R 1
H H15B 0.9949 0.0590 0.5499 0.070 Uiso calc R 1
C C16 0.91100(16) 0.13007(10) 0.5149(3) 0.0452(5) Uani d . 1
H H16A 0.9638 0.1497 0.4557 0.054 Uiso calc R 1
H H16B 0.9160 0.1421 0.6230 0.054 Uiso calc R 1
C C17 0.80690(15) 0.14506(9) 0.4519(2) 0.0346(4) Uani d . 1
H H17 0.8043 0.1265 0.3497 0.042 Uiso calc R 1
C C18 0.79289(14) 0.20805(8) 0.4146(2) 0.0321(4) Uani d . 1
C C19 0.87692(15) 0.22646(9) 0.3048(3) 0.0396(5) Uani d . 1
H H19A 0.9408 0.2297 0.3632 0.048 Uiso calc R 1
H H19B 0.8866 0.1973 0.2265 0.048 Uiso calc R 1
C C20 0.85661(15) 0.28143(9) 0.2237(3) 0.0382(5) Uani d . 1
H H20A 0.9133 0.2895 0.1533 0.046 Uiso calc R 1
H H20B 0.8540 0.3114 0.3009 0.046 Uiso calc R 1
C C21 0.75695(14) 0.28132(8) 0.1319(2) 0.0323(4) Uani d . 1
C C22 0.73960(15) 0.34027(8) 0.0593(2) 0.0357(4) Uani d . 1
H H22 0.7521 0.3679 0.1424 0.043 Uiso calc R 1
C C31 0.8474(3) 0.45484(13) -0.0312(4) 0.0836(10) Uani d . 1
H H31A 0.9188 0.4477 -0.0086 0.125 Uiso calc R 1
H H31B 0.8083 0.4536 0.0640 0.125 Uiso calc R 1
H H31C 0.8405 0.4915 -0.0782 0.125 Uiso calc R 1
C C32 0.8739(3) 0.41075(15) -0.2853(4) 0.0878(11) Uani d . 1
H H32A 0.8739 0.4478 -0.3311 0.132 Uiso calc R 1
H H32B 0.8466 0.3840 -0.3590 0.132 Uiso calc R 1
H H32C 0.9432 0.4003 -0.2583 0.132 Uiso calc R 1
C C33 0.57641(18) 0.39522(9) 0.0954(3) 0.0428(5) Uani d . 1
O O34 0.61970(15) 0.43196(7) 0.1613(2) 0.0584(5) Uani d . 1
O O35 0.47665(13) 0.39178(8) 0.0915(2) 0.0593(5) Uani d . 1
H H35 0.4516 0.4172 0.1452 0.089 Uiso calc R 1
C C36 0.65061(17) 0.31401(9) 0.3614(3) 0.0424(5) Uani d . 1
H H36A 0.6119 0.2995 0.4482 0.064 Uiso calc R 1
H H36B 0.6129 0.3442 0.3130 0.064 Uiso calc R 1
H H36C 0.7159 0.3279 0.3977 0.064 Uiso calc R 1
C C37 0.76840(19) 0.23692(9) 0.0047(3) 0.0436(5) Uani d . 1
H H37A 0.8360 0.2395 -0.0404 0.065 Uiso calc R 1
H H37B 0.7175 0.2432 -0.0748 0.065 Uiso calc R 1
H H37C 0.7590 0.2000 0.0490 0.065 Uiso calc R 1
C C38 0.80133(19) 0.24406(9) 0.5599(2) 0.0439(5) Uani d . 1
H H38A 0.8499 0.2273 0.6307 0.066 Uiso calc R 1
H H38B 0.7351 0.2465 0.6095 0.066 Uiso calc R 1
H H38C 0.8244 0.2813 0.5319 0.066 Uiso calc R 1
C C39 0.7150(2) 0.13555(10) 0.7141(3) 0.0489(6) Uani d . 1
H H39A 0.6849 0.1726 0.7188 0.073 Uiso calc R 1
H H39B 0.7829 0.1366 0.7585 0.073 Uiso calc R 1
H H39C 0.6730 0.1095 0.7719 0.073 Uiso calc R 1
C C40 0.6620(2) 0.01711(11) 0.6185(4) 0.0617(7) Uani d . 1
H H40A 0.6789 -0.0221 0.6050 0.093 Uiso calc R 1
H H40B 0.5954 0.0245 0.5743 0.093 Uiso calc R 1
H H40C 0.6612 0.0261 0.7279 0.093 Uiso calc R 1
O O41 0.86248(15) 0.03944(7) 0.7487(2) 0.0578(5) Uani d . 1
H H41 0.8633 0.0076 0.7876 0.087 Uiso calc R 1

loop_
_atom_site_aniso_label
_atom_site_aniso_U_11
_atom_site_aniso_U_22
_atom_site_aniso_U_33
_atom_site_aniso_U_12
_atom_site_aniso_U_13
_atom_site_aniso_U_23
C1 0.0469(12) 0.0492(13) 0.0481(13) 0.0055(10) 0.0085(11) 0.0088(11)
C2 0.0647(15) 0.0510(14) 0.0512(14) 0.0024(12) 0.0137(13) 0.0141(12)
C3 0.0745(17) 0.0560(15) 0.0536(15) 0.0137(13) 0.0084(14) 0.0184(13)
C4 0.0593(14) 0.0600(15) 0.0392(12) 0.0123(12) -0.0052(11) 0.0072(11)
C5 0.0429(10) 0.0359(10) 0.0330(10) 0.0082(9) -0.0016(9) 0.0002(8)
C6 0.0422(10) 0.0395(11) 0.0447(12) 0.0055(9) -0.0151(10) -0.0021(10)
C7 0.0342(10) 0.0398(11) 0.0542(13) 0.0007(9) -0.0101(10) 0.0071(11)
C8 0.0291(9) 0.0343(10) 0.0329(10) 0.0038(7) -0.0019(8) 0.0002(8)
C9 0.0285(8) 0.0340(10) 0.0331(10) 0.0019(8) -0.0017(8) -0.0014(8)
C10 0.0308(9) 0.0475(12) 0.0493(12) 0.0026(9) 0.0001(10) 0.0090(10)
C11 0.0334(9) 0.0456(12) 0.0529(13) -0.0042(9) -0.0048(10) 0.0085(10)
C12 0.0369(10) 0.0346(10) 0.0388(11) -0.0008(8) -0.0062(9) 0.0025(9)
C13 0.0524(12) 0.0369(11) 0.0448(13) -0.0013(10) -0.0144(11) -0.0028(10)
C14 0.0594(14) 0.0329(11) 0.0600(15) 0.0073(10) -0.0166(13) 0.0007(10)
C15 0.0491(13) 0.0558(15) 0.0712(17) 0.0179(12) -0.0058(13) 0.0107(14)
C16 0.0352(10) 0.0495(13) 0.0510(13) 0.0043(9) -0.0082(10) 0.0091(11)
C17 0.0332(9) 0.0382(10) 0.0326(10) 0.0043(8) -0.0049(8) -0.0025(8)
C18 0.0297(8) 0.0350(10) 0.0317(9) 0.0014(8) -0.0019(8) 0.0002(8)
C19 0.0285(9) 0.0495(12) 0.0409(11) 0.0032(8) -0.0015(9) 0.0053(9)
C20 0.0312(9) 0.0452(12) 0.0383(11) -0.0017(8) 0.0002(9) 0.0048(9)
C21 0.0326(9) 0.0338(10) 0.0305(9) 0.0036(8) 0.0001(8) -0.0020(8)
C22 0.0389(10) 0.0348(10) 0.0333(10) 0.0029(8) -0.0004(9) -0.0010(8)
C31 0.101(3) 0.0595(18) 0.090(2) -0.0205(18) -0.002(2) 0.0065(18)
C32 0.101(2) 0.083(2) 0.079(2) 0.018(2) 0.043(2) 0.0334(19)
C33 0.0512(12) 0.0364(11) 0.0408(11) 0.0091(10) 0.0038(10) 0.0049(9)
O34 0.0668(11) 0.0356(8) 0.0727(12) 0.0049(8) 0.0050(10) -0.0131(9)
O35 0.0503(9) 0.0573(11) 0.0702(12) 0.0155(8) 0.0074(9) -0.0078(9)
C36 0.0477(11) 0.0399(11) 0.0397(11) 0.0092(9) 0.0083(10) -0.0004(9)
C37 0.0546(13) 0.0407(12) 0.0353(10) 0.0095(10) 0.0019(10) -0.0049(10)
C38 0.0547(13) 0.0410(11) 0.0359(11) -0.0025(10) -0.0086(11) -0.0019(9)
C39 0.0626(14) 0.0422(12) 0.0419(12) -0.0001(11) 0.0034(11) 0.0026(10)
C40 0.0683(16) 0.0443(13) 0.0725(18) -0.0146(12) -0.0183(15) 0.0096(13)
O41 0.0721(11) 0.0384(9) 0.0628(11) -0.0092(8) -0.0293(10) 0.0121(8)

loop_
_atom_type_symbol
_atom_type_description
_atom_type_scat_dispersion_real
_atom_type_scat_dispersion_imag
_atom_type_scat_source
C C 0.0033 0.0016 'International Tables Vol C Tables 4.2.6.8 and 6.1.1.4'
H H 0.0000 0.0000 'International Tables Vol C Tables 4.2.6.8 and 6.1.1.4'
O O 0.0106 0.0060 'International Tables Vol C Tables 4.2.6.8 and 6.1.1.4'

loop_
_geom_angle_atom_site_label_1
_geom_angle_atom_site_label_2
_geom_angle_atom_site_label_3
_geom_angle
C22 C1 C2 115.72(19)
C22 C1 H1A 108.4
C2 C1 H1A 108.4
C22 C1 H1B 108.4
C2 C1 H1B 108.4
H1A C1 H1B 107.4
C31 C2 C32 109.1(3)
C31 C2 C1 110.6(2)
C32 C2 C1 107.3(2)
C31 C2 C3 110.4(3)
C32 C2 C3 109.8(3)
C1 C2 C3 109.5(2)
C4 C3 C2 113.3(2)
C4 C3 H3A 108.9
C2 C3 H3A 108.9
C4 C3 H3B 108.9
C2 C3 H3B 108.9
H3A C3 H3B 107.7
C3 C4 C5 113.6(2)
C3 C4 H4A 108.8
C5 C4 H4A 108.8
C3 C4 H4B 108.8
C5 C4 H4B 108.8
H4A C4 H4B 107.7
C33 C5 C6 111.08(18)
C33 C5 C4 103.59(17)
C6 C5 C4 107.80(18)
C33 C5 C22 111.00(17)
C6 C5 C22 112.84(16)
C4 C5 C22 110.08(18)
C5 C6 C7 116.32(18)
C5 C6 H6A 108.2
C7 C6 H6A 108.2
C5 C6 H6B 108.2
C7 C6 H6B 108.2
H6A C6 H6B 107.4
C6 C7 C8 115.44(18)
C6 C7 H7A 108.4
C8 C7 H7A 108.4
C6 C7 H7B 108.4
C8 C7 H7B 108.4
H7A C7 H7B 107.5
C36 C8 C9 110.03(16)
C36 C8 C7 107.84(16)
C9 C8 C7 109.14(16)
C36 C8 C21 111.92(16)
C9 C8 C21 109.81(15)
C7 C8 C21 108.02(16)
C10 C9 C8 115.34(16)
C10 C9 C18 110.17(16)
C8 C9 C18 116.49(15)
C10 C9 H9 104.4
C8 C9 H9 104.4
C18 C9 H9 104.4
C11 C10 C9 110.65(17)
C11 C10 H10A 109.5
C9 C10 H10A 109.5
C11 C10 H10B 109.5
C9 C10 H10B 109.5
H10A C10 H10B 108.1
C10 C11 C12 113.68(18)
C10 C11 H11A 108.8
C12 C11 H11A 108.8
C10 C11 H11B 108.8
C12 C11 H11B 108.8
H11A C11 H11B 107.7
C11 C12 C39 108.68(19)
C11 C12 C17 108.18(17)
C39 C12 C17 114.32(18)
C11 C12 C13 108.38(17)
C39 C12 C13 109.99(18)
C17 C12 C13 107.12(17)
C40 C13 C14 110.4(2)
C40 C13 C12 115.0(2)
C14 C13 C12 114.48(18)
C40 C13 H13 105.3
C14 C13 H13 105.3
C12 C13 H13 105.3
O41 C14 C15 109.2(2)
O41 C14 C13 111.9(2)
C15 C14 C13 112.1(2)
O41 C14 H14 107.8
C15 C14 H14 107.8
C13 C14 H14 107.8
C14 C15 C16 112.7(2)
C14 C15 H15A 109.1
C16 C15 H15A 109.1
C14 C15 H15B 109.1
C16 C15 H15B 109.1
H15A C15 H15B 107.8
C15 C16 C17 110.41(19)
C15 C16 H16A 109.6
C17 C16 H16A 109.6
C15 C16 H16B 109.6
C17 C16 H16B 109.6
H16A C16 H16B 108.1
C16 C17 C12 111.15(17)
C16 C17 C18 114.32(17)
C12 C17 C18 116.92(16)
C16 C17 H17 104.3
C12 C17 H17 104.3
C18 C17 H17 104.3
C19 C18 C38 107.38(17)
C19 C18 C9 108.09(15)
C38 C18 C9 115.35(17)
C19 C18 C17 108.98(16)
C38 C18 C17 111.58(17)
C9 C18 C17 105.31(15)
C20 C19 C18 114.44(17)
C20 C19 H19A 108.7
C18 C19 H19A 108.7
C20 C19 H19B 108.7
C18 C19 H19B 108.7
H19A C19 H19B 107.6
C19 C20 C21 112.93(17)
C19 C20 H20A 109.0
C21 C20 H20A 109.0
C19 C20 H20B 109.0
C21 C20 H20B 109.0
H20A C20 H20B 107.8
C20 C21 C37 106.84(16)
C20 C21 C8 108.48(15)
C37 C21 C8 111.90(17)
C20 C21 C22 109.41(16)
C37 C21 C22 110.52(16)
C8 C21 C22 109.61(15)
C1 C22 C5 111.04(18)
C1 C22 C21 112.03(17)
C5 C22 C21 113.32(16)
C1 C22 H22 106.7
C5 C22 H22 106.7
C21 C22 H22 106.7
C2 C31 H31A 109.5
C2 C31 H31B 109.5
H31A C31 H31B 109.5
C2 C31 H31C 109.5
H31A C31 H31C 109.5
H31B C31 H31C 109.5
C2 C32 H32A 109.5
C2 C32 H32B 109.5
H32A C32 H32B 109.5
C2 C32 H32C 109.5
H32A C32 H32C 109.5
H32B C32 H32C 109.5
O34 C33 O35 122.3(2)
O34 C33 C5 124.8(2)
O35 C33 C5 112.9(2)
C33 O35 H35 109.5
C8 C36 H36A 109.5
C8 C36 H36B 109.5
H36A C36 H36B 109.5
C8 C36 H36C 109.5
H36A C36 H36C 109.5
H36B C36 H36C 109.5
C21 C37 H37A 109.5
C21 C37 H37B 109.5
H37A C37 H37B 109.5
C21 C37 H37C 109.5
H37A C37 H37C 109.5
H37B C37 H37C 109.5
C18 C38 H38A 109.5
C18 C38 H38B 109.5
H38A C38 H38B 109.5
C18 C38 H38C 109.5
H38A C38 H38C 109.5
H38B C38 H38C 109.5
C12 C39 H39A 109.5
C12 C39 H39B 109.5
H39A C39 H39B 109.5
C12 C39 H39C 109.5
H39A C39 H39C 109.5
H39B C39 H39C 109.5
C13 C40 H40A 109.5
C13 C40 H40B 109.5
H40A C40 H40B 109.5
C13 C40 H40C 109.5
H40A C40 H40C 109.5
H40B C40 H40C 109.5
C14 O41 H41 109.5

loop_
_geom_bond_atom_site_label_1
_geom_bond_atom_site_label_2
_geom_bond_distance
C1 C22 1.537(3)
C1 C2 1.541(3)
C1 H1A 0.9900
C1 H1B 0.9900
C2 C31 1.522(4)
C2 C32 1.531(4)
C2 C3 1.547(4)
C3 C4 1.510(4)
C3 H3A 0.9900
C3 H3B 0.9900
C4 C5 1.561(3)
C4 H4A 0.9900
C4 H4B 0.9900
C5 C33 1.526(3)
C5 C6 1.532(3)
C5 C22 1.574(3)
C6 C7 1.533(3)
C6 H6A 0.9900
C6 H6B 0.9900
C7 C8 1.555(3)
C7 H7A 0.9900
C7 H7B 0.9900
C8 C36 1.540(3)
C8 C9 1.553(3)
C8 C21 1.566(3)
C9 C10 1.531(3)
C9 C18 1.560(3)
C9 H9 1.0000
C10 C11 1.532(3)
C10 H10A 0.9900
C10 H10B 0.9900
C11 C12 1.540(3)
C11 H11A 0.9900
C11 H11B 0.9900
C12 C39 1.544(3)
C12 C17 1.554(3)
C12 C13 1.565(3)
C13 C40 1.525(4)
C13 C14 1.534(3)
C13 H13 1.0000
C14 O41 1.440(3)
C14 C15 1.509(4)
C14 H14 1.0000
C15 C16 1.520(3)
C15 H15A 0.9900
C15 H15B 0.9900
C16 C17 1.528(3)
C16 H16A 0.9900
C16 H16B 0.9900
C17 C18 1.566(3)
C17 H17 1.0000
C18 C19 1.535(3)
C18 C38 1.542(3)
C19 C20 1.528(3)
C19 H19A 0.9900
C19 H19B 0.9900
C20 C21 1.544(3)
C20 H20A 0.9900
C20 H20B 0.9900
C21 C37 1.551(3)
C21 C22 1.575(3)
C22 H22 1.0000
C31 H31A 0.9800
C31 H31B 0.9800
C31 H31C 0.9800
C32 H32A 0.9800
C32 H32B 0.9800
C32 H32C 0.9800
C33 O34 1.203(3)
C33 O35 1.324(3)
O35 H35 0.8400
C36 H36A 0.9800
C36 H36B 0.9800
C36 H36C 0.9800
C37 H37A 0.9800
C37 H37B 0.9800
C37 H37C 0.9800
C38 H38A 0.9800
C38 H38B 0.9800
C38 H38C 0.9800
C39 H39A 0.9800
C39 H39B 0.9800
C39 H39C 0.9800
C40 H40A 0.9800
C40 H40B 0.9800
C40 H40C 0.9800
O41 H41 0.8400

loop_
_geom_hbond_atom_site_label_D
_geom_hbond_atom_site_label_H
_geom_hbond_atom_site_label_A
_geom_hbond_site_symmetry_A
_geom_hbond_distance_DH
_geom_hbond_distance_HA
_geom_hbond_distance_DA
_geom_hbond_angle_DHA
O35 H35 O41 4_456 0.84 1.83 2.644(2) 162.7
O41 H41 O34 3_646 0.84 1.89 2.721(2) 168.1

loop_
_geom_torsion_atom_site_label_1
_geom_torsion_atom_site_label_2
_geom_torsion_atom_site_label_3
_geom_torsion_atom_site_label_4
_geom_torsion
C22 C1 C2 C31 72.8(3)
C22 C1 C2 C32 -168.3(3)
C22 C1 C2 C3 -49.1(3)
C31 C2 C3 C4 -129.2(3)
C32 C2 C3 C4 110.5(3)
C1 C2 C3 C4 -7.1(3)
C2 C3 C4 C5 57.6(3)
C3 C4 C5 C33 68.3(3)
C3 C4 C5 C6 -174.0(2)
C3 C4 C5 C22 -50.5(3)
C33 C5 C6 C7 -77.6(2)
C4 C5 C6 C7 169.56(19)
C22 C5 C6 C7 47.8(3)
C5 C6 C7 C8 -25.9(3)
C6 C7 C8 C36 90.4(2)
C6 C7 C8 C9 -150.07(18)
C6 C7 C8 C21 -30.7(2)
C36 C8 C9 C10 62.4(2)
C7 C8 C9 C10 -55.8(2)
C21 C8 C9 C10 -174.02(17)
C36 C8 C9 C18 -69.1(2)
C7 C8 C9 C18 172.75(17)
C21 C8 C9 C18 54.5(2)
C8 C9 C10 C11 162.92(18)
C18 C9 C10 C11 -62.7(2)
C9 C10 C11 C12 57.3(3)
C10 C11 C12 C39 75.3(2)
C10 C11 C12 C17 -49.4(2)
C10 C11 C12 C13 -165.2(2)
C11 C12 C13 C40 -61.1(3)
C39 C12 C13 C40 57.6(3)
C17 C12 C13 C40 -177.61(19)
C11 C12 C13 C14 169.5(2)
C39 C12 C13 C14 -71.8(3)
C17 C12 C13 C14 52.9(3)
C40 C13 C14 O41 -58.8(3)
C12 C13 C14 O41 72.9(3)
C40 C13 C14 C15 178.1(2)
C12 C13 C14 C15 -50.2(3)
O41 C14 C15 C16 -74.1(3)
C13 C14 C15 C16 50.5(3)
C14 C15 C16 C17 -56.4(3)
C15 C16 C17 C12 61.2(3)
C15 C16 C17 C18 -163.8(2)
C11 C12 C17 C16 -174.64(19)
C39 C12 C17 C16 64.1(2)
C13 C12 C17 C16 -58.0(2)
C11 C12 C17 C18 51.6(2)
C39 C12 C17 C18 -69.6(2)
C13 C12 C17 C18 168.25(17)
C10 C9 C18 C19 176.21(18)
C8 C9 C18 C19 -50.0(2)
C10 C9 C18 C38 -63.6(2)
C8 C9 C18 C38 70.2(2)
C10 C9 C18 C17 59.8(2)
C8 C9 C18 C17 -166.34(16)
C16 C17 C18 C19 55.0(2)
C12 C17 C18 C19 -172.64(16)
C16 C17 C18 C38 -63.4(2)
C12 C17 C18 C38 69.0(2)
C16 C17 C18 C9 170.78(17)
C12 C17 C18 C9 -56.9(2)
C38 C18 C19 C20 -75.4(2)
C9 C18 C19 C20 49.6(2)
C17 C18 C19 C20 163.59(17)
C18 C19 C20 C21 -57.0(2)
C19 C20 C21 C37 -63.1(2)
C19 C20 C21 C8 57.7(2)
C19 C20 C21 C22 177.21(17)
C36 C8 C21 C20 67.5(2)
C9 C8 C21 C20 -55.0(2)
C7 C8 C21 C20 -173.94(16)
C36 C8 C21 C37 -174.90(17)
C9 C8 C21 C37 62.6(2)
C7 C8 C21 C37 -56.3(2)
C36 C8 C21 C22 -51.9(2)
C9 C8 C21 C22 -174.43(16)
C7 C8 C21 C22 66.6(2)
C2 C1 C22 C5 55.1(3)
C2 C1 C22 C21 -177.0(2)
C33 C5 C22 C1 -118.2(2)
C6 C5 C22 C1 116.4(2)
C4 C5 C22 C1 -4.1(2)
C33 C5 C22 C21 114.73(19)
C6 C5 C22 C21 -10.7(2)
C4 C5 C22 C21 -131.17(18)
C20 C21 C22 C1 69.3(2)
C37 C21 C22 C1 -48.1(2)
C8 C21 C22 C1 -171.89(18)
C20 C21 C22 C5 -164.12(17)
C37 C21 C22 C5 78.5(2)
C8 C21 C22 C5 -45.3(2)
C6 C5 C33 O34 151.5(2)
C4 C5 C33 O34 -93.0(3)
C22 C5 C33 O34 25.1(3)
C6 C5 C33 O35 -31.2(3)
C4 C5 C33 O35 84.3(2)
C22 C5 C33 O35 -157.59(19)

loop_
_cod_related_entry_id
_cod_related_entry_database
_cod_related_entry_code
1 ChemSpider 21194517
